data_7216951
loop_
_publ_author_name
'Otazo-S\'anchez, Elena'
'P\'erez-Mar\'in, Leonel'
'Est\'evez-Hern\'andez, Osvaldo'
'Rojas-Lima, Susana'
'Alonso-Chamarro, Juli\'an'

_publ_section_title
;
 Aroylthioureas: new organic ionophores for heavy-metal ion selective
 electrodes
;
_journal_issue 11
_journal_name_full 'Journal of the Chemical Society, Perkin Transactions 2'
_journal_page_first 2211
_journal_paper_doi 10.1039/b102029n
_journal_year 2001
_chemical_formula_sum 'C19 H16 N2 O2 S'
_chemical_formula_weight 336.40
_chemical_name_systematic
; 
? 
;
_space_group_IT_number 61
_symmetry_space_group_name_Hall '-P 2ac 2ab'
_symmetry_space_group_name_H-M 'P b c a'
_atom_sites_solution_hydrogens geom
_atom_sites_solution_primary direct
_atom_sites_solution_secondary difmap
_audit_creation_method SHELXL-97
_cell_angle_alpha 90.00
_cell_angle_beta 90.00
_cell_angle_gamma 90.00
_cell_formula_units_Z 8
_cell_length_a 12.792(3)
_cell_length_b 8.8111(17)
_cell_length_c 31.303(6)
_cell_measurement_temperature 293(2)
_cell_volume 3528.2(13)
_computing_structure_refinement 'SHELXL-97 (Sheldrick, 1997)'
_computing_structure_solution 'SHELXS-97 (Sheldrick, 1990)'
_diffrn_ambient_temperature 293(2)
_diffrn_measured_fraction_theta_full 0.989
_diffrn_measured_fraction_theta_max 0.989
_diffrn_radiation_monochromator graphite
_diffrn_radiation_source 'fine-focus sealed tube'
_diffrn_radiation_type MoK\a
_diffrn_radiation_wavelength 0.71073
_diffrn_reflns_av_R_equivalents 0.3416
_diffrn_reflns_av_sigmaI/netI 0.1780
_diffrn_reflns_limit_h_max 8
_diffrn_reflns_limit_h_min -14
_diffrn_reflns_limit_k_max 9
_diffrn_reflns_limit_k_min -9
_diffrn_reflns_limit_l_max 34
_diffrn_reflns_limit_l_min -34
_diffrn_reflns_number 17039
_diffrn_reflns_theta_full 23.46
_diffrn_reflns_theta_max 23.46
_diffrn_reflns_theta_min 1.30
_exptl_absorpt_coefficient_mu 0.196
_exptl_crystal_density_diffrn 1.267
_exptl_crystal_density_method 'not measured'
_exptl_crystal_F_000 1408
_refine_diff_density_max 0.290
_refine_diff_density_min -0.302
_refine_diff_density_rms 0.077
_refine_ls_extinction_coef 0.0051(14)
_refine_ls_extinction_expression Fc^*^=kFc[1+0.001xFc^2^\l^3^/sin(2\q)]^-1/4^
_refine_ls_extinction_method SHELXL
_refine_ls_goodness_of_fit_ref 0.954
_refine_ls_hydrogen_treatment mixed
_refine_ls_matrix_type full
_refine_ls_number_parameters 222
_refine_ls_number_reflns 2569
_refine_ls_number_restraints 0
_refine_ls_restrained_S_all 0.954
_refine_ls_R_factor_all 0.1450
_refine_ls_R_factor_gt 0.0785
_refine_ls_shift/su_max 0.001
_refine_ls_shift/su_mean 0.000
_refine_ls_structure_factor_coef Fsqd
_refine_ls_weighting_details 'calc w=1/[\s^2^(Fo^2^)+(0.1186P)^2^+0.0000P] where P=(Fo^2^+2Fc^2^)/3'
_refine_ls_weighting_scheme calc
_refine_ls_wR_factor_gt 0.1802
_refine_ls_wR_factor_ref 0.2535
_reflns_number_gt 1200
_reflns_number_total 2569
_reflns_threshold_expression >2sigma(I)
_cod_data_source_file b102029n.txt
_cod_data_source_block srlf18
_cod_original_cell_volume 3528.4(12)
_cod_database_code 7216951

loop_
_symmetry_equiv_pos_as_xyz
'x, y, z'
'-x+1/2, -y, z+1/2'
'-x, y+1/2, -z+1/2'
'x+1/2, -y+1/2, -z'
'-x, -y, -z'
'x-1/2, y, -z-1/2'
'x, -y-1/2, z-1/2'
'-x-1/2, y-1/2, z'

loop_
_atom_site_label
_atom_site_type_symbol
_atom_site_fract_x
_atom_site_fract_y
_atom_site_fract_z
_atom_site_U_iso_or_equiv
_atom_site_adp_type
_atom_site_occupancy
_atom_site_symmetry_multiplicity
_atom_site_calc_flag
_atom_site_refinement_flags
S1 S 0.64189(16) 0.10255(17) 0.62143(4) 0.0780(7) Uani 1 1 d .
O1 O 0.9183(4) 0.2696(4) 0.50703(11) 0.0816(13) Uani 1 1 d .
N2 N 0.8453(5) 0.0787(4) 0.64005(13) 0.0680(14) Uani 1 1 d .
C14 C 0.9537(6) 0.1025(6) 0.63222(15) 0.0651(16) Uani 1 1 d .
N1 N 0.8107(5) 0.2003(5) 0.57757(13) 0.0686(15) Uani 1 1 d .
O2 O 0.6751(4) 0.3567(4) 0.55556(11) 0.0808(13) Uani 1 1 d .
C4 C 0.8274(6) 0.3420(6) 0.51375(15) 0.0673(16) Uani 1 1 d .
C8 C 0.8466(5) 0.0531(5) 0.71908(16) 0.0655(17) Uani 1 1 d .
C5 C 0.7602(6) 0.3008(6) 0.55047(15) 0.0642(16) Uani 1 1 d .
C6 C 0.7678(6) 0.1285(5) 0.61387(15) 0.0711(19) Uani 1 1 d .
C7 C 0.8205(6) -0.0211(6) 0.67681(15) 0.080(2) Uani 1 1 d .
H7A H 0.8596 -0.1149 0.6742 0.095 Uiso 1 1 calc R
H7B H 0.7467 -0.0461 0.6763 0.095 Uiso 1 1 calc R
C19 C 1.0131(7) -0.0097(7) 0.61334(17) 0.0785(19) Uani 1 1 d .
H19 H 0.9826 -0.1007 0.6049 0.094 Uiso 1 1 calc R
C3 C 0.8111(7) 0.4464(7) 0.48266(18) 0.095(2) Uani 1 1 d .
H3 H 0.7537 0.5100 0.4795 0.114 Uiso 1 1 calc R
C9 C 0.7822(7) 0.1615(7) 0.73583(17) 0.100(3) Uani 1 1 d .
H9 H 0.7225 0.1901 0.7209 0.120 Uiso 1 1 calc R
C13 C 0.9351(7) 0.0166(7) 0.74123(19) 0.090(2) Uani 1 1 d .
H13 H 0.9812 -0.0548 0.7301 0.108 Uiso 1 1 calc R
C16 C 1.1038(8) 0.2593(8) 0.6382(2) 0.095(2) Uani 1 1 d .
H16 H 1.1352 0.3497 0.6466 0.114 Uiso 1 1 calc R
C18 C 1.1164(8) 0.0148(8) 0.6074(2) 0.097(2) Uani 1 1 d .
H18 H 1.1570 -0.0607 0.5949 0.116 Uiso 1 1 calc R
C2 C 0.9003(7) 0.4379(8) 0.4560(2) 0.104(3) Uani 1 1 d .
H2 H 0.9129 0.4971 0.4320 0.125 Uiso 1 1 calc R
C15 C 1.0006(7) 0.2383(7) 0.64484(19) 0.085(2) Uani 1 1 d .
H15 H 0.9610 0.3139 0.6577 0.102 Uiso 1 1 calc R
C17 C 1.1624(7) 0.1488(9) 0.6193(2) 0.099(2) Uani 1 1 d .
H17 H 1.2334 0.1644 0.6145 0.119 Uiso 1 1 calc R
C1 C 0.9620(7) 0.3320(8) 0.47110(18) 0.094(2) Uani 1 1 d .
H1 H 1.0257 0.3036 0.4592 0.113 Uiso 1 1 calc R
C12 C 0.9571(8) 0.0849(9) 0.7802(2) 0.106(3) Uani 1 1 d .
H12 H 1.0175 0.0592 0.7951 0.128 Uiso 1 1 calc R
C11 C 0.8895(9) 0.1902(10) 0.7966(2) 0.119(3) Uani 1 1 d .
H11 H 0.9030 0.2344 0.8230 0.143 Uiso 1 1 calc R
C10 C 0.8046(9) 0.2293(9) 0.7747(2) 0.126(4) Uani 1 1 d .
H10 H 0.7598 0.3028 0.7856 0.152 Uiso 1 1 calc R
H100 H 0.884(5) 0.177(5) 0.5670(16) 0.072(17) Uiso 1 1 d .

loop_
_atom_site_aniso_label
_atom_site_aniso_U_11
_atom_site_aniso_U_22
_atom_site_aniso_U_33
_atom_site_aniso_U_23
_atom_site_aniso_U_13
_atom_site_aniso_U_12
S1 0.0805(17) 0.0807(10) 0.0727(10) 0.0002(7) 0.0071(9) -0.0058(8)
O1 0.083(4) 0.093(3) 0.068(2) -0.0003(19) 0.013(2) 0.012(2)
N2 0.086(5) 0.068(3) 0.049(2) 0.0002(19) -0.002(3) -0.009(3)
C14 0.071(5) 0.068(3) 0.057(3) 0.002(2) -0.011(3) 0.004(3)
N1 0.081(5) 0.073(3) 0.052(2) 0.004(2) 0.005(3) 0.006(3)
O2 0.085(4) 0.079(2) 0.078(2) 0.0011(19) 0.006(2) 0.014(2)
C4 0.078(5) 0.071(3) 0.053(3) -0.004(2) 0.000(3) 0.000(3)
C8 0.078(5) 0.060(3) 0.058(3) 0.012(2) 0.002(3) -0.001(3)
C5 0.078(5) 0.058(3) 0.056(3) -0.010(2) -0.001(3) 0.005(3)
C6 0.106(6) 0.060(3) 0.047(3) -0.011(2) -0.005(3) -0.009(3)
C7 0.114(7) 0.062(3) 0.062(3) 0.002(2) -0.002(3) -0.005(3)
C19 0.075(6) 0.079(4) 0.081(4) 0.002(3) 0.002(4) 0.007(4)
C3 0.117(8) 0.095(4) 0.073(4) 0.017(3) -0.003(4) 0.010(4)
C9 0.133(8) 0.105(4) 0.062(3) 0.010(3) 0.001(4) 0.024(5)
C13 0.102(7) 0.089(4) 0.080(4) 0.009(3) -0.011(4) 0.001(4)
C16 0.107(8) 0.080(4) 0.098(5) -0.003(3) -0.014(5) -0.012(5)
C18 0.109(8) 0.086(5) 0.095(4) 0.001(3) 0.005(5) 0.016(5)
C2 0.129(8) 0.122(6) 0.063(4) 0.016(4) 0.012(5) -0.014(5)
C15 0.096(7) 0.078(4) 0.080(4) -0.002(3) 0.001(4) 0.003(4)
C17 0.082(7) 0.108(6) 0.106(5) 0.013(4) -0.010(5) -0.009(5)
C1 0.108(7) 0.113(5) 0.061(3) -0.006(3) 0.023(4) -0.001(5)
C12 0.120(8) 0.126(6) 0.073(4) 0.024(4) -0.021(5) -0.020(5)
C11 0.184(11) 0.120(6) 0.054(4) 0.003(4) -0.005(5) -0.041(7)
C10 0.196(12) 0.116(6) 0.068(4) -0.009(4) 0.033(6) 0.015(6)

loop_
_atom_type_symbol
_atom_type_description
_atom_type_scat_dispersion_real
_atom_type_scat_dispersion_imag
_atom_type_scat_source
C C 0.0033 0.0016 'International Tables Vol C Tables 4.2.6.8 and 6.1.1.4'
H H 0.0000 0.0000 'International Tables Vol C Tables 4.2.6.8 and 6.1.1.4'
N N 0.0061 0.0033 'International Tables Vol C Tables 4.2.6.8 and 6.1.1.4'
O O 0.0106 0.0060 'International Tables Vol C Tables 4.2.6.8 and 6.1.1.4'
S S 0.1246 0.1234 'International Tables Vol C Tables 4.2.6.8 and 6.1.1.4'

loop_
_geom_angle_atom_site_label_1
_geom_angle_atom_site_label_2
_geom_angle_atom_site_label_3
_geom_angle
C4 O1 C1 106.9(5)
C6 N2 C14 124.0(5)
C6 N2 C7 120.3(6)
C14 N2 C7 115.4(5)
C19 C14 C15 119.9(7)
C19 C14 N2 120.3(6)
C15 C14 N2 119.8(6)
C5 N1 C6 126.7(6)
O1 C4 C3 110.1(6)
O1 C4 C5 120.5(5)
C3 C4 C5 129.4(7)
C9 C8 C13 118.1(6)
C9 C8 C7 120.3(6)
C13 C8 C7 121.7(6)
O2 C5 N1 126.9(6)
O2 C5 C4 121.8(5)
N1 C5 C4 111.2(6)
N2 C6 N1 110.3(6)
N2 C6 S1 125.7(4)
N1 C6 S1 124.0(5)
N2 C7 C8 112.0(4)
C18 C19 C14 118.9(7)
C4 C3 C2 105.3(7)
C8 C9 C10 120.9(8)
C8 C13 C12 120.7(7)
C15 C16 C17 120.5(7)
C19 C18 C17 121.3(7)
C1 C2 C3 108.1(6)
C16 C15 C14 119.7(7)
C16 C17 C18 119.7(9)
C2 C1 O1 109.6(7)
C11 C12 C13 119.7(8)
C10 C11 C12 120.0(7)
C11 C10 C9 120.6(8)

loop_
_geom_bond_atom_site_label_1
_geom_bond_atom_site_label_2
_geom_bond_distance
S1 C6 1.644(8)
O1 C4 1.343(8)
O1 C1 1.372(7)
N2 C6 1.358(8)
N2 C14 1.424(8)
N2 C7 1.482(6)
C14 C19 1.380(8)
C14 C15 1.396(8)
N1 C5 1.387(7)
N1 C6 1.412(7)
O2 C5 1.205(7)
C4 C3 1.355(7)
C4 C5 1.481(8)
C8 C9 1.366(8)
C8 C13 1.366(9)
C8 C7 1.513(7)
C19 C18 1.351(10)
C3 C2 1.415(10)
C9 C10 1.386(9)
C13 C12 1.390(9)
C16 C15 1.348(10)
C16 C17 1.365(10)
C18 C17 1.372(10)
C2 C1 1.310(10)
C12 C11 1.368(12)
C11 C10 1.329(12)

loop_
_geom_torsion_atom_site_label_1
_geom_torsion_atom_site_label_2
_geom_torsion_atom_site_label_3
_geom_torsion_atom_site_label_4
_geom_torsion
C6 N2 C14 C19 -97.5(6)
C7 N2 C14 C19 75.8(6)
C6 N2 C14 C15 84.4(6)
C7 N2 C14 C15 -102.3(5)
C1 O1 C4 C3 1.3(7)
C1 O1 C4 C5 179.9(5)
C6 N1 C5 O2 8.5(9)
C6 N1 C5 C4 -175.0(4)
O1 C4 C5 O2 -174.8(5)
C3 C4 C5 O2 3.6(9)
O1 C4 C5 N1 8.4(7)
C3 C4 C5 N1 -173.2(6)
C14 N2 C6 N1 2.4(6)
C7 N2 C6 N1 -170.5(4)
C14 N2 C6 S1 179.5(4)
C7 N2 C6 S1 6.6(6)
C5 N1 C6 N2 -160.4(5)
C5 N1 C6 S1 22.5(7)
C6 N2 C7 C8 -116.7(6)
C14 N2 C7 C8 69.8(6)
C9 C8 C7 N2 77.2(8)
C13 C8 C7 N2 -101.7(7)
C15 C14 C19 C18 -0.2(8)
N2 C14 C19 C18 -178.3(5)
O1 C4 C3 C2 -1.5(7)
C5 C4 C3 C2 180.0(6)
C13 C8 C9 C10 -1.7(10)
C7 C8 C9 C10 179.3(6)
C9 C8 C13 C12 1.8(9)
C7 C8 C13 C12 -179.3(6)
C14 C19 C18 C17 -0.6(10)
C4 C3 C2 C1 1.2(8)
C17 C16 C15 C14 0.0(10)
C19 C14 C15 C16 0.4(9)
N2 C14 C15 C16 178.6(6)
C15 C16 C17 C18 -0.8(10)
C19 C18 C17 C16 1.1(10)
C3 C2 C1 O1 -0.4(8)
C4 O1 C1 C2 -0.5(7)
C8 C13 C12 C11 -0.2(11)
C13 C12 C11 C10 -1.6(12)
C12 C11 C10 C9 1.6(13)
C8 C9 C10 C11 0.0(12)
